data_1545492
loop_
_publ_author_name
'Partl, Gabriel'
'Laus, Gerhard'
'Wurst, Klaus'
'Kopacka, Holger'
'M\"uller, Thomas'
'Huppertz, Hubert'
'Schottenberger, Herwig'

_publ_section_title
;
 2,5-Bis[(3,3,4,4,5,5,6,6,7,7,8,8,8-tridecafluorooctyl)sulfanyl]-1,3,4-thiadiazole
;
_journal_coeditor_code HB4113
_journal_issue 2
_journal_name_full IUCrData
_journal_page_first x170110
_journal_paper_doi 10.1107/S2414314617001109
_journal_volume 2
_journal_year 2017
_chemical_formula_iupac 'C18 H8 F26 N2 S3'
_chemical_formula_moiety 'C18 H8 F26 N2 S3'
_chemical_formula_sum 'C18 H8 F26 N2 S3'
_chemical_formula_weight 842.44
_chemical_name_systematic 2,5-Bis[(3,3,4,4,5,5,6,6,7,7,8,8,8-tridecafluorooctyl)sulfanyl]-1,3,4-thiadiazole
_space_group_crystal_system monoclinic
_space_group_IT_number 15
_space_group_name_Hall '-C 2yc'
_space_group_name_H-M_alt 'C 1 2/c 1'
_symmetry_space_group_name_Hall '-C 2yc'
_symmetry_space_group_name_H-M 'C 1 2/c 1'
_atom_sites_solution_hydrogens geom
_audit_creation_method SHELXL-2014/7
_cell_angle_alpha 90
_cell_angle_beta 94.442(8)
_cell_angle_gamma 90
_cell_formula_units_Z 4
_cell_length_a 41.014(11)
_cell_length_b 5.7338(15)
_cell_length_c 11.880(3)
_cell_measurement_reflns_used 9946
_cell_measurement_temperature 176(2)
_cell_measurement_theta_max 25.3
_cell_measurement_theta_min 3.0
_cell_volume 2785.4(13)
_computing_cell_refinement
;
SAINT (Bruker, 2012)
;
_computing_data_collection
;
APEX2 (Bruker, 2012)
;
_computing_data_reduction
;
SAINT (Bruker, 2012)
;
_computing_molecular_graphics
;
ORTEP-3 for Windows (Farrugia, 2012)
;
_computing_publication_material
;
Mercury (Macrae et al., 2008)
;
_computing_structure_refinement
;
SHELXL2014 (Sheldrick, 2015)
;
_computing_structure_solution
;
<i>XT</i> in SHELXTL (Sheldrick, 2008)
;
_diffrn_ambient_temperature 176(2)
_diffrn_detector_area_resol_mean 10.4
_diffrn_measured_fraction_theta_full 0.999
_diffrn_measured_fraction_theta_max 0.999
_diffrn_measurement_device_type 'Bruker D8 QUEST PHOTON 100'
_diffrn_measurement_method '\f and \w scans'
_diffrn_radiation_monochromator 'multi layered optics'
_diffrn_radiation_type MoK\a
_diffrn_radiation_wavelength 0.71073
_diffrn_reflns_av_R_equivalents 0.0451
_diffrn_reflns_limit_h_max 48
_diffrn_reflns_limit_h_min -48
_diffrn_reflns_limit_k_max 6
_diffrn_reflns_limit_k_min -6
_diffrn_reflns_limit_l_max 13
_diffrn_reflns_limit_l_min -14
_diffrn_reflns_number 26073
_diffrn_reflns_theta_full 24.994
_diffrn_reflns_theta_max 24.994
_diffrn_reflns_theta_min 2.989
_exptl_absorpt_coefficient_mu 0.458
_exptl_absorpt_correction_T_max 0.914
_exptl_absorpt_correction_T_min 0.844
_exptl_absorpt_correction_type multi-scan
_exptl_absorpt_process_details
;
(SADABS; Bruker, 2012)
;
_exptl_crystal_colour colourless
_exptl_crystal_density_diffrn 2.009
_exptl_crystal_description prism
_exptl_crystal_F_000 1648
_exptl_crystal_size_max 0.160
_exptl_crystal_size_mid 0.120
_exptl_crystal_size_min 0.050
_refine_diff_density_max 0.454
_refine_diff_density_min -0.248
_refine_ls_extinction_coef 0.0025(3)
_refine_ls_extinction_expression Fc^*^=kFc[1+0.001xFc^2^\l^3^/sin(2\q)]^-1/4^
_refine_ls_extinction_method
;
SHELXL2014 (Sheldrick, 2015)
;
_refine_ls_goodness_of_fit_ref 1.097
_refine_ls_hydrogen_treatment constr
_refine_ls_matrix_type full
_refine_ls_number_parameters 268
_refine_ls_number_reflns 2448
_refine_ls_number_restraints 0
_refine_ls_restrained_S_all 1.097
_refine_ls_R_factor_all 0.0412
_refine_ls_R_factor_gt 0.0366
_refine_ls_shift/su_max 0.002
_refine_ls_shift/su_mean 0.000
_refine_ls_structure_factor_coef Fsqd
_refine_ls_weighting_details 'w=1/[\s^2^(Fo^2^)+(0.0443P)^2^+5.7325P] where P=(Fo^2^+2Fc^2^)/3'
_refine_ls_weighting_scheme calc
_refine_ls_wR_factor_gt 0.0959
_refine_ls_wR_factor_ref 0.0990
_reflns_number_gt 2213
_reflns_number_total 2448
_reflns_threshold_expression 'I > 2\s(I)'
_cod_data_source_file hb4113sup1.cif
_cod_data_source_block I
_cod_database_code 1545492
_shelx_space_group_comment
;
The symmetry employed for this shelxl refinement is uniquely defined
by the following loop, which should always be used as a source of
symmetry information in preference to the above space-group names.
They are only intended as comments.
;
_shelx_estimated_absorpt_t_min 0.930
_shelx_estimated_absorpt_t_max 0.977

loop_
_space_group_symop_operation_xyz
'x, y, z'
'-x, y, -z+1/2'
'x+1/2, y+1/2, z'
'-x+1/2, y+1/2, -z+1/2'
'-x, -y, -z'
'x, -y, z-1/2'
'-x+1/2, -y+1/2, -z'
'x+1/2, -y+1/2, z-1/2'

loop_
_atom_site_type_symbol
_atom_site_label
_atom_site_fract_x
_atom_site_fract_y
_atom_site_fract_z
_atom_site_U_iso_or_equiv
_atom_site_adp_type
_atom_site_calc_flag
_atom_site_occupancy
_atom_site_disorder_assembly
_atom_site_disorder_group
S S1 0.5000 1.00393(13) 0.7500 0.0257(2) Uani d 1 . .
S S2 0.53603(2) 0.85182(11) 0.55112(5) 0.0335(2) Uani d 1 . .
N N1 0.50855(5) 0.5709(3) 0.70144(15) 0.0275(4) Uani d 1 . .
C C1 0.51458(5) 0.7812(4) 0.66790(17) 0.0230(5) Uani d 1 . .
C C2 0.55301(5) 0.5683(4) 0.52066(19) 0.0283(5) Uani d 1 . .
H H2A 0.5636 0.4978 0.5903 0.034 Uiso calc 1 . .
H H2B 0.5356 0.4619 0.4894 0.034 Uiso calc 1 . .
C C3 0.57815(6) 0.6099(4) 0.4343(2) 0.0321(5) Uani d 1 . .
H H3A 0.5670 0.6765 0.3646 0.039 Uiso calc 1 . .
H H3B 0.5945 0.7248 0.4650 0.039 Uiso calc 1 . .
C C4 0.59534(5) 0.3881(4) 0.40543(18) 0.0253(5) Uani d 1 . .
C C5 0.62393(5) 0.4299(4) 0.33031(19) 0.0269(5) Uani d 1 . .
C C6 0.63965(5) 0.2116(4) 0.28023(19) 0.0285(5) Uani d 1 . .
C C7 0.67203(6) 0.2533(4) 0.2252(2) 0.0324(5) Uani d 1 . .
C C8 0.68717(6) 0.0386(5) 0.1714(2) 0.0426(7) Uani d 1 . .
C C9 0.71765(7) 0.0801(7) 0.1079(3) 0.0549(8) Uani d 1 . .
F F1 0.60748(4) 0.2780(3) 0.50030(12) 0.0435(4) Uani d 1 . .
F F2 0.57418(3) 0.2354(3) 0.35119(14) 0.0485(4) Uani d 1 . .
F F3 0.64731(3) 0.5471(3) 0.39435(14) 0.0452(4) Uani d 1 . .
F F4 0.61347(4) 0.5721(3) 0.24509(13) 0.0509(5) Uani d 1 . .
F F5 0.64402(4) 0.0478(3) 0.35936(13) 0.0468(4) Uani d 1 . .
F F6 0.61772(3) 0.1280(3) 0.19835(14) 0.0530(5) Uani d 1 . .
F F7 0.69446(4) 0.3290(3) 0.30676(16) 0.0614(5) Uani d 1 . .
F F8 0.66726(4) 0.4198(3) 0.14744(16) 0.0605(5) Uani d 1 . .
F F9 0.6973(3) -0.1100(18) 0.2579(8) 0.065(3) Uani d 0.55 A 1
F F10 0.6653(2) -0.0771(12) 0.1052(10) 0.0508(16) Uani d 0.55 A 1
F F11 0.7399(4) 0.197(3) 0.1638(13) 0.100(5) Uani d 0.55 B 1
F F12 0.70735(19) 0.1862(16) 0.0105(6) 0.0701(19) Uani d 0.55 B 1
F F13 0.7295(3) -0.140(2) 0.0725(10) 0.064(2) Uani d 0.55 B 1
F F9A 0.6907(3) -0.1311(19) 0.2408(11) 0.073(4) Uani d 0.45 A 2
F F10A 0.6647(4) -0.011(2) 0.0816(14) 0.118(6) Uani d 0.45 A 2
F F11A 0.7417(5) 0.128(4) 0.1932(19) 0.103(7) Uani d 0.45 B 2
F F12A 0.7178(3) 0.267(2) 0.0470(10) 0.123(5) Uani d 0.45 B 2
F F13A 0.7288(4) -0.072(3) 0.0679(16) 0.099(5) Uani d 0.45 B 2

loop_
_atom_site_aniso_label
_atom_site_aniso_U_11
_atom_site_aniso_U_22
_atom_site_aniso_U_33
_atom_site_aniso_U_12
_atom_site_aniso_U_13
_atom_site_aniso_U_23
S1 0.0308(4) 0.0205(4) 0.0274(4) 0.000 0.0116(3) 0.000
S2 0.0405(4) 0.0308(3) 0.0316(3) 0.0128(3) 0.0189(3) 0.0087(2)
N1 0.0332(10) 0.0249(10) 0.0254(9) 0.0026(8) 0.0083(8) -0.0001(8)
C1 0.0228(10) 0.0251(11) 0.0215(11) 0.0042(9) 0.0036(8) 0.0003(9)
C2 0.0244(11) 0.0299(12) 0.0313(12) 0.0049(9) 0.0065(9) -0.0025(10)
C3 0.0338(12) 0.0332(13) 0.0308(12) 0.0104(10) 0.0112(10) 0.0036(10)
C4 0.0232(11) 0.0289(12) 0.0235(11) 0.0013(9) 0.0008(9) 0.0005(9)
C5 0.0263(11) 0.0274(12) 0.0273(11) 0.0041(9) 0.0037(9) 0.0026(10)
C6 0.0284(12) 0.0280(12) 0.0298(12) 0.0004(10) 0.0060(9) -0.0009(10)
C7 0.0269(12) 0.0351(13) 0.0361(13) 0.0011(10) 0.0084(10) -0.0009(11)
C8 0.0363(14) 0.0461(17) 0.0465(16) 0.0037(12) 0.0115(12) -0.0092(14)
C9 0.0382(17) 0.065(2) 0.064(2) 0.0098(16) 0.0215(15) -0.0073(19)
F1 0.0452(8) 0.0535(9) 0.0337(8) 0.0231(7) 0.0148(6) 0.0159(7)
F2 0.0269(7) 0.0560(10) 0.0642(10) -0.0092(7) 0.0126(7) -0.0264(8)
F3 0.0337(8) 0.0439(9) 0.0597(10) -0.0106(7) 0.0146(7) -0.0245(8)
F4 0.0621(10) 0.0533(10) 0.0404(9) 0.0282(8) 0.0241(7) 0.0215(8)
F5 0.0585(10) 0.0325(8) 0.0531(9) 0.0164(7) 0.0279(8) 0.0139(7)
F6 0.0294(8) 0.0730(12) 0.0569(10) -0.0064(7) 0.0040(7) -0.0358(9)
F7 0.0266(8) 0.0831(13) 0.0747(12) -0.0072(8) 0.0049(8) -0.0444(10)
F8 0.0641(11) 0.0496(10) 0.0729(12) 0.0147(9) 0.0373(9) 0.0276(9)
F9 0.067(4) 0.079(7) 0.051(3) 0.046(4) 0.016(3) 0.027(3)
F10 0.034(3) 0.047(2) 0.072(5) -0.0019(16) 0.008(3) -0.036(2)
F11 0.041(5) 0.152(13) 0.111(6) -0.041(7) 0.037(4) -0.076(9)
F12 0.062(4) 0.106(5) 0.047(2) 0.013(3) 0.031(2) 0.016(3)
F13 0.053(3) 0.058(6) 0.083(4) 0.021(3) 0.028(3) -0.031(3)
F9A 0.081(7) 0.023(3) 0.123(9) 0.004(4) 0.064(6) -0.009(4)
F10A 0.062(5) 0.202(14) 0.086(8) 0.017(8) -0.012(4) -0.092(10)
F11A 0.033(4) 0.102(8) 0.177(16) 0.005(5) 0.025(7) -0.046(8)
F12A 0.092(8) 0.124(9) 0.166(13) 0.042(6) 0.098(8) 0.070(8)
F13A 0.102(6) 0.068(9) 0.138(8) 0.033(5) 0.078(6) -0.027(6)

loop_
_atom_type_symbol
_atom_type_description
_atom_type_scat_dispersion_real
_atom_type_scat_dispersion_imag
_atom_type_scat_source
C C 0.0033 0.0016 'International Tables Vol C Tables 4.2.6.8 and 6.1.1.4'
H H 0.0000 0.0000 'International Tables Vol C Tables 4.2.6.8 and 6.1.1.4'
N N 0.0061 0.0033 'International Tables Vol C Tables 4.2.6.8 and 6.1.1.4'
F F 0.0171 0.0103 'International Tables Vol C Tables 4.2.6.8 and 6.1.1.4'
S S 0.1246 0.1234 'International Tables Vol C Tables 4.2.6.8 and 6.1.1.4'

loop_
_geom_angle_atom_site_label_1
_geom_angle_atom_site_label_2
_geom_angle_atom_site_label_3
_geom_angle_site_symmetry_1
_geom_angle_site_symmetry_3
_geom_angle
C1 S1 C1 2_656 . 85.62(15)
C1 S2 C2 . . 100.09(10)
C1 N1 N1 . 2_656 111.92(12)
N1 C1 S1 . . 115.27(16)
N1 C1 S2 . . 125.32(16)
S1 C1 S2 . . 119.41(13)
C3 C2 S2 . . 106.43(16)
C3 C2 H2A . . 110.4
S2 C2 H2A . . 110.4
C3 C2 H2B . . 110.4
S2 C2 H2B . . 110.4
H2A C2 H2B . . 108.6
C4 C3 C2 . . 111.9(2)
C4 C3 H3A . . 109.2
C2 C3 H3A . . 109.2
C4 C3 H3B . . 109.2
C2 C3 H3B . . 109.2
H3A C3 H3B . . 107.9
F1 C4 F2 . . 105.92(19)
F1 C4 C3 . . 110.69(18)
F2 C4 C3 . . 111.02(18)
F1 C4 C5 . . 107.84(17)
F2 C4 C5 . . 108.12(18)
C3 C4 C5 . . 112.95(19)
F4 C5 F3 . . 107.01(19)
F4 C5 C4 . . 108.44(17)
F3 C5 C4 . . 106.73(17)
F4 C5 C6 . . 108.62(18)
F3 C5 C6 . . 108.63(17)
C4 C5 C6 . . 116.98(19)
F5 C6 F6 . . 107.6(2)
F5 C6 C7 . . 109.59(19)
F6 C6 C7 . . 107.13(19)
F5 C6 C5 . . 109.65(18)
F6 C6 C5 . . 106.74(18)
C7 C6 C5 . . 115.8(2)
F8 C7 F7 . . 108.8(2)
F8 C7 C8 . . 109.1(2)
F7 C7 C8 . . 106.24(19)
F8 C7 C6 . . 108.65(19)
F7 C7 C6 . . 107.77(19)
C8 C7 C6 . . 116.1(2)
F10 C8 F9 . . 106.6(7)
F9A C8 F10A . . 112.2(9)
F9A C8 C9 . . 112.5(7)
F10 C8 C9 . . 109.2(5)
F9 C8 C9 . . 104.7(6)
F10A C8 C9 . . 99.9(7)
F9A C8 C7 . . 111.7(6)
F10 C8 C7 . . 111.7(4)
F9 C8 C7 . . 107.1(5)
F10A C8 C7 . . 102.6(6)
C9 C8 C7 . . 116.9(3)
F13A C9 F12A . . 113.0(12)
F11 C9 F12 . . 112.0(10)
F13A C9 F11A . . 100.2(12)
F12A C9 F11A . . 102.2(11)
F11 C9 F13 . . 111.9(8)
F12 C9 F13 . . 103.7(6)
F13A C9 C8 . . 118.0(10)
F11 C9 C8 . . 113.8(7)
F12A C9 C8 . . 116.4(5)
F12 C9 C8 . . 106.3(4)
F11A C9 C8 . . 103.5(10)
F13 C9 C8 . . 108.5(6)

loop_
_geom_bond_atom_site_label_1
_geom_bond_atom_site_label_2
_geom_bond_site_symmetry_2
_geom_bond_distance
S1 C1 2_656 1.741(2)
S1 C1 . 1.741(2)
S2 C1 . 1.747(2)
S2 C2 . 1.816(2)
N1 C1 . 1.300(3)
N1 N1 2_656 1.396(4)
C2 C3 . 1.529(3)
C2 H2A . 0.9900
C2 H2B . 0.9900
C3 C4 . 1.506(3)
C3 H3A . 0.9900
C3 H3B . 0.9900
C4 F1 . 1.353(3)
C4 F2 . 1.360(3)
C4 C5 . 1.546(3)
C5 F4 . 1.344(3)
C5 F3 . 1.355(3)
C5 C6 . 1.548(3)
C6 F5 . 1.331(3)
C6 F6 . 1.360(3)
C6 C7 . 1.544(3)
C7 F8 . 1.332(3)
C7 F7 . 1.355(3)
C7 C8 . 1.540(4)
C8 F9A . 1.277(12)
C8 F10 . 1.325(11)
C8 F9 . 1.374(9)
C8 F10A . 1.383(16)
C8 C9 . 1.528(4)
C9 F13A . 1.108(15)
C9 F11 . 1.275(15)
C9 F12A . 1.293(12)
C9 F12 . 1.347(10)
C9 F11A . 1.38(2)
C9 F13 . 1.429(11)

_cod_database_fobs_code 1545492
